data_2108200
loop_
_publ_author_name
'Budesinsky, Milos'
'Cisarova, Ivana'
'Borremans, Frans'
'Martins, Jose C.'
'Pauwels, Ewald'

_publ_section_title
;
 Solid-state structure of cyclic dipeptides: an X-ray and computational
 study of <i>cis-</i> and <i>trans</i>-diketopiperazines of
 <i>N</i>-methyl-phenylalanine with the thia-pipecolic acids and
 thia-prolines
;
_journal_issue 6
_journal_name_full 'Acta Crystallographica Section B'
_journal_page_first 1179
_journal_page_last 1193
_journal_paper_doi 10.1107/S2052520617014731
_journal_volume 73
_journal_year 2017
_chemical_absolute_configuration syn
_chemical_compound_source 'synthesized by the authors'
_chemical_formula_moiety 'C15 H18 N2 O2 S'
_chemical_formula_sum 'C15 H18 N2 O2 S'
_chemical_formula_weight 290.37
_chemical_name_systematic
; 
 ? 
;
_space_group_IT_number 19
_symmetry_cell_setting orthorhombic
_symmetry_space_group_name_Hall 'P 2ac 2ab'
_symmetry_space_group_name_H-M 'P 21 21 21'
_atom_sites_solution_hydrogens geom
_atom_sites_solution_primary direct
_atom_sites_solution_secondary difmap
_audit_creation_method SHELXL-97
_cell_angle_alpha 90.00
_cell_angle_beta 90.00
_cell_angle_gamma 90.00
_cell_formula_units_Z 4
_cell_length_a 9.8689(2)
_cell_length_b 10.6838(2)
_cell_length_c 13.6421(2)
_cell_measurement_reflns_used 14664
_cell_measurement_temperature 150(2)
_cell_measurement_theta_max 27.5
_cell_measurement_theta_min 1
_cell_volume 1438.39(4)
_computing_cell_refinement 'COLLECT and DENZO'
_computing_data_collection 'COLLECT (Hooft, 1998) and DENZO (Otwinowski & Minor, 1997)'
_computing_data_reduction 'COLLECT and DENZO'
_computing_structure_refinement 'SHELXL-2014/7 (Sheldrick, 2014)'
_computing_structure_solution 'SIR92 (Altomare et al., 1994)'
_diffrn_ambient_temperature 150(2)
_diffrn_detector_area_resol_mean 9.091
_diffrn_measured_fraction_theta_full 0.999
_diffrn_measured_fraction_theta_max 0.999
_diffrn_measurement_device_type 'Nonius KappaCCD area detector'
_diffrn_measurement_method '\f and \w scans to fill the Ewald sphere'
_diffrn_radiation_monochromator graphite
_diffrn_radiation_source 'fine-focus sealed tube'
_diffrn_radiation_type MoK\a
_diffrn_radiation_wavelength 0.71070
_diffrn_reflns_av_R_equivalents 0.0350
_diffrn_reflns_av_sigmaI/netI 0.0220
_diffrn_reflns_limit_h_max 12
_diffrn_reflns_limit_h_min 0
_diffrn_reflns_limit_k_max 13
_diffrn_reflns_limit_k_min 0
_diffrn_reflns_limit_l_max 17
_diffrn_reflns_limit_l_min -17
_diffrn_reflns_number 25952
_diffrn_reflns_theta_full 27.50
_diffrn_reflns_theta_max 27.50
_diffrn_reflns_theta_min 2.81
_diffrn_standards_number 0
_exptl_absorpt_coefficient_mu 0.228
_exptl_absorpt_correction_type none
_exptl_crystal_colour colourles
_exptl_crystal_density_diffrn 1.341
_exptl_crystal_density_method 'not measured'
_exptl_crystal_description prism
_exptl_crystal_F_000 616
_exptl_crystal_size_max 0.4
_exptl_crystal_size_mid 0.25
_exptl_crystal_size_min 0.25
_refine_diff_density_max 0.196
_refine_diff_density_min -0.179
_refine_diff_density_rms 0.041
_refine_ls_abs_structure_details 'Flack H D (1983), Acta Cryst. A39, 876-881'
_refine_ls_abs_structure_Flack 0.01(7)
_refine_ls_extinction_coef 0.044(2)
_refine_ls_extinction_expression Fc^*^=kFc[1+0.001xFc^2^\l^3^/sin(2\q)]^-1/4^
_refine_ls_extinction_method SHELXL
_refine_ls_goodness_of_fit_ref 1.057
_refine_ls_hydrogen_treatment constr
_refine_ls_matrix_type full
_refine_ls_number_parameters 183
_refine_ls_number_reflns 3291
_refine_ls_number_restraints 0
_refine_ls_restrained_S_all 1.057
_refine_ls_R_factor_all 0.0362
_refine_ls_R_factor_gt 0.0311
_refine_ls_shift/su_max 0.000
_refine_ls_shift/su_mean 0.000
_refine_ls_structure_factor_coef Fsqd
_refine_ls_weighting_details 'calc w=1/[\s^2^(Fo^2^)+(0.0369P)^2^+0.3211P] where P=(Fo^2^+2Fc^2^)/3'
_refine_ls_weighting_scheme calc
_refine_ls_wR_factor_gt 0.0739
_refine_ls_wR_factor_ref 0.0770
_reflns_number_gt 3045
_reflns_number_total 3291
_reflns_threshold_expression I>2\s(I)
_cod_data_source_file dk5056sup1.cif
_cod_data_source_block 8b
_cod_database_code 2108200

loop_
_symmetry_equiv_pos_as_xyz
'x, y, z'
'-x+1/2, -y, z+1/2'
'x+1/2, -y+1/2, -z'
'-x, y+1/2, -z+1/2'

loop_
_atom_site_label
_atom_site_type_symbol
_atom_site_fract_x
_atom_site_fract_y
_atom_site_fract_z
_atom_site_U_iso_or_equiv
_atom_site_adp_type
_atom_site_occupancy
_atom_site_symmetry_multiplicity
_atom_site_calc_flag
_atom_site_refinement_flags
N1 N 0.28236(13) 0.78426(11) 0.10568(8) 0.0256(3) Uani 1 1 d .
C2 C 0.21533(15) 0.88543(13) 0.13948(11) 0.0260(3) Uani 1 1 d .
C3 C 0.13535(14) 0.87245(12) 0.23322(10) 0.0247(3) Uani 1 1 d .
H3 H 0.0510 0.9198 0.2252 0.030 Uiso 1 1 calc R
N4 N 0.09891(11) 0.74383(11) 0.25736(9) 0.0230(3) Uani 1 1 d .
C4 C -0.00986(16) 0.72775(15) 0.32923(11) 0.0325(3) Uani 1 1 d .
H4A H -0.0588 0.6522 0.3151 0.049 Uiso 1 1 calc R
H4B H -0.0705 0.7979 0.3259 0.049 Uiso 1 1 calc R
H4C H 0.0284 0.7226 0.3938 0.049 Uiso 1 1 calc R
C5 C 0.16656(13) 0.64327(13) 0.22624(10) 0.0215(3) Uani 1 1 d .
C6 C 0.27321(14) 0.65846(13) 0.14681(10) 0.0225(3) Uani 1 1 d .
H6 H 0.3614 0.6379 0.1756 0.027 Uiso 1 1 calc R
C7 C 0.24381(16) 0.56212(14) 0.06594(11) 0.0295(3) Uani 1 1 d .
H7A H 0.2403 0.4794 0.0951 0.035 Uiso 1 1 calc R
H7B H 0.1554 0.5796 0.0381 0.035 Uiso 1 1 calc R
C8 C 0.3480(2) 0.56163(17) -0.01575(12) 0.0403(4) Uani 1 1 d .
H8A H 0.3257 0.4964 -0.0625 0.048 Uiso 1 1 calc R
H8B H 0.4366 0.5431 0.0114 0.048 Uiso 1 1 calc R
S9 S 0.35366(5) 0.71083(4) -0.07809(3) 0.04405(14) Uani 1 1 d .
C10 C 0.38512(16) 0.80154(17) 0.03036(11) 0.0352(4) Uani 1 1 d .
H10A H 0.4728 0.7784 0.0570 0.042 Uiso 1 1 calc R
H10B H 0.3889 0.8894 0.0127 0.042 Uiso 1 1 calc R
C11 C 0.21673(16) 0.93424(15) 0.31800(12) 0.0300(3) Uani 1 1 d .
H11A H 0.2338 1.0213 0.3021 0.036 Uiso 1 1 calc R
H11B H 0.1631 0.9318 0.3776 0.036 Uiso 1 1 calc R
C12 C 0.34986(16) 0.86860(13) 0.33545(10) 0.0267(3) Uani 1 1 d .
C13 C 0.46417(15) 0.90170(15) 0.28157(12) 0.0319(3) Uani 1 1 d .
H13 H 0.4605 0.9702 0.2396 0.038 Uiso 1 1 calc R
C14 C 0.58348(16) 0.83375(16) 0.28969(14) 0.0377(4) Uani 1 1 d .
H14 H 0.6592 0.8571 0.2535 0.045 Uiso 1 1 calc R
C15 C 0.58988(17) 0.73134(16) 0.35165(13) 0.0383(4) Uani 1 1 d .
H15 H 0.6693 0.6850 0.3565 0.046 Uiso 1 1 calc R
C16 C 0.47739(18) 0.69845(16) 0.40622(12) 0.0377(4) Uani 1 1 d .
H16 H 0.4814 0.6300 0.4483 0.045 Uiso 1 1 calc R
C17 C 0.35842(17) 0.76714(15) 0.39854(11) 0.0322(3) Uani 1 1 d .
H17 H 0.2836 0.7448 0.4361 0.039 Uiso 1 1 calc R
O2 O 0.22419(12) 0.98925(10) 0.10066(9) 0.0373(3) Uani 1 1 d .
O5 O 0.14323(11) 0.53662(9) 0.25671(8) 0.0301(2) Uani 1 1 d .

loop_
_atom_site_aniso_label
_atom_site_aniso_U_11
_atom_site_aniso_U_22
_atom_site_aniso_U_33
_atom_site_aniso_U_23
_atom_site_aniso_U_13
_atom_site_aniso_U_12
N1 0.0293(6) 0.0238(6) 0.0236(6) 0.0010(5) 0.0033(5) -0.0026(5)
C2 0.0270(7) 0.0232(7) 0.0278(7) 0.0008(6) -0.0062(6) -0.0025(6)
C3 0.0235(6) 0.0196(6) 0.0311(7) -0.0018(5) -0.0011(6) 0.0022(6)
N4 0.0210(5) 0.0230(6) 0.0250(6) -0.0008(5) 0.0015(5) -0.0004(4)
C4 0.0292(7) 0.0359(8) 0.0325(8) -0.0026(7) 0.0092(6) -0.0002(7)
C5 0.0203(6) 0.0231(7) 0.0211(6) 0.0012(5) -0.0020(5) -0.0009(5)
C6 0.0221(6) 0.0241(7) 0.0214(6) 0.0000(5) -0.0001(5) 0.0012(5)
C7 0.0369(8) 0.0261(7) 0.0256(7) -0.0027(6) 0.0010(6) 0.0009(6)
C8 0.0528(10) 0.0406(9) 0.0275(7) -0.0070(7) 0.0095(8) 0.0073(9)
S9 0.0579(3) 0.0510(3) 0.02326(19) 0.00207(18) 0.01065(19) -0.0009(2)
C10 0.0364(8) 0.0381(9) 0.0312(8) 0.0032(7) 0.0091(6) -0.0074(7)
C11 0.0313(8) 0.0267(7) 0.0319(8) -0.0070(6) -0.0021(6) 0.0021(6)
C12 0.0301(7) 0.0249(7) 0.0251(7) -0.0075(5) -0.0053(6) -0.0012(6)
C13 0.0317(8) 0.0293(8) 0.0348(8) -0.0003(6) -0.0059(7) -0.0066(6)
C14 0.0272(7) 0.0418(10) 0.0441(9) -0.0068(8) -0.0016(7) -0.0059(7)
C15 0.0314(8) 0.0355(9) 0.0478(10) -0.0115(7) -0.0110(7) 0.0062(7)
C16 0.0454(9) 0.0318(8) 0.0360(9) 0.0017(7) -0.0128(7) 0.0030(7)
C17 0.0354(8) 0.0360(8) 0.0251(7) -0.0009(6) -0.0024(6) -0.0035(7)
O2 0.0445(6) 0.0241(5) 0.0432(7) 0.0079(5) -0.0011(5) -0.0029(5)
O5 0.0345(5) 0.0227(5) 0.0332(5) 0.0038(4) 0.0069(5) -0.0008(4)

loop_
_atom_type_symbol
_atom_type_description
_atom_type_scat_dispersion_real
_atom_type_scat_dispersion_imag
_atom_type_scat_source
C C 0.0033 0.0016 'International Tables Vol C Tables 4.2.6.8 and 6.1.1.4'
H H 0.0000 0.0000 'International Tables Vol C Tables 4.2.6.8 and 6.1.1.4'
N N 0.0061 0.0033 'International Tables Vol C Tables 4.2.6.8 and 6.1.1.4'
O O 0.0106 0.0060 'International Tables Vol C Tables 4.2.6.8 and 6.1.1.4'
S S 0.1246 0.1234 'International Tables Vol C Tables 4.2.6.8 and 6.1.1.4'

loop_
_geom_angle_atom_site_label_1
_geom_angle_atom_site_label_2
_geom_angle_atom_site_label_3
_geom_angle
C2 N1 C10 118.79(13)
C2 N1 C6 125.19(12)
C10 N1 C6 115.56(12)
O2 C2 N1 122.66(14)
O2 C2 C3 118.95(13)
N1 C2 C3 118.21(12)
N4 C3 C2 114.02(11)
N4 C3 C11 111.06(12)
C2 C3 C11 108.72(12)
N4 C3 H3 107.6
C2 C3 H3 107.6
C11 C3 H3 107.6
C5 N4 C3 124.30(11)
C5 N4 C4 119.05(12)
C3 N4 C4 116.28(11)
N4 C4 H4A 109.5
N4 C4 H4B 109.5
H4A C4 H4B 109.5
N4 C4 H4C 109.5
H4A C4 H4C 109.5
H4B C4 H4C 109.5
O5 C5 N4 122.86(12)
O5 C5 C6 117.90(12)
N4 C5 C6 119.19(12)
N1 C6 C5 114.55(11)
N1 C6 C7 110.64(11)
C5 C6 C7 108.04(11)
N1 C6 H6 107.8
C5 C6 H6 107.8
C7 C6 H6 107.8
C8 C7 C6 113.71(13)
C8 C7 H7A 108.8
C6 C7 H7A 108.8
C8 C7 H7B 108.8
C6 C7 H7B 108.8
H7A C7 H7B 107.7
C7 C8 S9 111.33(11)
C7 C8 H8A 109.4
S9 C8 H8A 109.4
C7 C8 H8B 109.4
S9 C8 H8B 109.4
H8A C8 H8B 108.0
C10 S9 C8 95.38(8)
N1 C10 S9 113.12(11)
N1 C10 H10A 109.0
S9 C10 H10A 109.0
N1 C10 H10B 109.0
S9 C10 H10B 109.0
H10A C10 H10B 107.8
C12 C11 C3 111.71(12)
C12 C11 H11A 109.3
C3 C11 H11A 109.3
C12 C11 H11B 109.3
C3 C11 H11B 109.3
H11A C11 H11B 107.9
C17 C12 C13 118.48(14)
C17 C12 C11 120.97(14)
C13 C12 C11 120.29(13)
C14 C13 C12 120.83(15)
C14 C13 H13 119.6
C12 C13 H13 119.6
C15 C14 C13 120.07(16)
C15 C14 H14 120.0
C13 C14 H14 120.0
C16 C15 C14 119.56(15)
C16 C15 H15 120.2
C14 C15 H15 120.2
C15 C16 C17 120.28(15)
C15 C16 H16 119.9
C17 C16 H16 119.9
C12 C17 C16 120.76(15)
C12 C17 H17 119.6
C16 C17 H17 119.6

loop_
_geom_bond_atom_site_label_1
_geom_bond_atom_site_label_2
_geom_bond_distance
N1 C2 1.3486(19)
N1 C10 1.4554(18)
N1 C6 1.4593(18)
C2 O2 1.2322(18)
C2 C3 1.509(2)
C3 N4 1.4581(18)
C3 C11 1.555(2)
C3 H3 0.9800
N4 C5 1.3342(18)
N4 C4 1.4638(18)
C4 H4A 0.9600
C4 H4B 0.9600
C4 H4C 0.9600
C5 O5 1.2346(17)
C5 C6 1.5193(19)
C6 C7 1.5365(19)
C6 H6 0.9800
C7 C8 1.516(2)
C7 H7A 0.9700
C7 H7B 0.9700
C8 S9 1.8076(18)
C8 H8A 0.9700
C8 H8B 0.9700
S9 C10 1.7956(18)
C10 H10A 0.9700
C10 H10B 0.9700
C11 C12 1.508(2)
C11 H11A 0.9700
C11 H11B 0.9700
C12 C17 1.387(2)
C12 C13 1.392(2)
C13 C14 1.388(2)
C13 H13 0.9300
C14 C15 1.384(3)
C14 H14 0.9300
C15 C16 1.382(3)
C15 H15 0.9300
C16 C17 1.388(2)
C16 H16 0.9300
C17 H17 0.9300

loop_
_geom_hbond_atom_site_label_D
_geom_hbond_atom_site_label_H
_geom_hbond_atom_site_label_A
_geom_hbond_distance_DH
_geom_hbond_distance_HA
_geom_hbond_distance_DA
_geom_hbond_angle_DHA
_geom_hbond_site_symmetry_A
C3 H3 O5 0.98 2.30 3.2641(17) 167.3 4
C8 H8A O5 0.97 2.51 3.2779(19) 136.0 2_564
C15 H15 O2 0.93 2.41 3.237(2) 147.8 4_645

_cod_database_fobs_code 2108200
